data_2108392
loop_
_publ_author_name
'Herrmann, Markus Guido'
'Stoffel, Ralf Peter'
'K\"upers, Michael'
'Ait Haddouch, Mohammed'
'Eich, Andreas'
'Glazyrin, Konstantin'
'Grzechnik, Andrzej'
'Dronskowski, Richard'
'Friese, Karen'

_publ_section_title
;
 New insights on the GeSe<i>~{\?it x~</i>}Te~1{-~<i>x</i>} phase diagram
 from theory and experiment
;
_journal_coeditor_code PS5075SUP1
_journal_issue 2
_journal_name_full 'Acta Crystallographica Section B'
_journal_page_first
;
;
_journal_paper_doi 10.1107/S2052520619001847
_journal_volume 75
_journal_year 2019
_chemical_formula_moiety 'Ge Te'
_chemical_formula_sum 'Ge Te'
_chemical_formula_weight 200.2
_chemical_name_systematic ' ?'
_space_group_IT_number 62
_symmetry_cell_setting orthorhombic
_symmetry_Int_Tables_number 62
_symmetry_space_group_name_Hall '-P 2ac 2n'
_symmetry_space_group_name_H-M 'P n m a'
_cell_angle_alpha 90
_cell_angle_beta 90
_cell_angle_gamma 90
_cell_formula_units_Z 4
_cell_length_a 7.3690(18)
_cell_length_b 3.9249(10)
_cell_length_c 5.698(9)
_cell_measurement_reflns_used 94
_cell_measurement_temperature 293
_cell_measurement_theta_max 13.704
_cell_measurement_theta_min 2.573
_cell_volume 164.8(3)
_computing_cell_refinement Crysalis
_computing_data_collection 'software available at beamline'
_computing_data_reduction 'Crysalis and  Jana2006'
_computing_molecular_graphics Vesta
_computing_structure_refinement Jana2006
_computing_structure_solution Sir2014
_diffrn_ambient_temperature 293
_diffrn_detector Perkin-Elmer
_diffrn_measured_fraction_theta_full 0.34
_diffrn_measured_fraction_theta_max 0.2
_diffrn_measurement_device 'one-circle diffractometer'
_diffrn_measurement_device_type 'Extreme Conditions Beamline 02.2, PETRA III'
_diffrn_measurement_method 'Omega scan'
_diffrn_radiation_monochromator graphite
_diffrn_radiation_probe Synchrotron
_diffrn_radiation_type synchrotron
_diffrn_radiation_wavelength 0.2905
_diffrn_reflns_av_R_equivalents 0.0404
_diffrn_reflns_av_unetI/netI 0.0425
_diffrn_reflns_limit_h_max 3
_diffrn_reflns_limit_h_min -1
_diffrn_reflns_limit_k_max 6
_diffrn_reflns_limit_k_min -6
_diffrn_reflns_limit_l_max 8
_diffrn_reflns_limit_l_min -9
_diffrn_reflns_number 135
_diffrn_reflns_theta_full 5.55
_diffrn_reflns_theta_max 13.87
_diffrn_reflns_theta_min 2.58
_exptl_absorpt_coefficient_mu 10.388
_exptl_absorpt_correction_type none
_exptl_crystal_colour black
_exptl_crystal_density_diffrn 8.0683
_exptl_crystal_F_000 336
_refine_diff_density_max 2.11
_refine_diff_density_min -1.60
_refine_ls_extinction_method none
_refine_ls_goodness_of_fit_gt 2.40
_refine_ls_goodness_of_fit_ref 2.39
_refine_ls_number_constraints 0
_refine_ls_number_parameters 13
_refine_ls_number_reflns 86
_refine_ls_number_restraints 0
_refine_ls_R_factor_all 0.0472
_refine_ls_R_factor_gt 0.0465
_refine_ls_shift/su_max 0.0010
_refine_ls_shift/su_mean 0.0003
_refine_ls_structure_factor_coef F
_refine_ls_weighting_details w=1/(\s^2^(F)+0.0001F^2^)
_refine_ls_weighting_scheme sigma
_refine_ls_wR_factor_gt 0.0532
_refine_ls_wR_factor_ref 0.0536
_reflns_number_gt 84
_reflns_number_total 86
_reflns_threshold_expression I>3\s(I)
_cod_data_source_file ps5075sup1.cif
_cod_data_source_block I
_cod_original_sg_symbol_Hall '-P -2xa bc;-2yb;-2zac'
_cod_database_code 2108392

loop_
_space_group_symop_id
_space_group_symop_operation_xyz
1 x,y,z
2 -x+1/2,-y,z+1/2
3 -x,y+1/2,-z
4 x+1/2,-y+1/2,-z+1/2
5 -x,-y,-z
6 x+1/2,y,-z+1/2
7 x,-y+1/2,z
8 -x+1/2,y+1/2,z+1/2

loop_
_atom_site_label
_atom_site_type_symbol
_atom_site_fract_x
_atom_site_fract_y
_atom_site_fract_z
_atom_site_adp_type
_atom_site_U_iso_or_equiv
_atom_site_site_symmetry_multiplicity
_atom_site_occupancy
_atom_site_calc_flag
Ge1 Ge 0.0703(13) 0.25 0.8267(4) Uani 0.025(8) 4 1 d
Te1 Te 0.1716(5) 0.25 0.37428(19) Uani 0.019(3) 4 1 d

loop_
_atom_site_aniso_label
_atom_site_aniso_type_symbol
_atom_site_aniso_U_11
_atom_site_aniso_U_22
_atom_site_aniso_U_33
_atom_site_aniso_U_12
_atom_site_aniso_U_13
_atom_site_aniso_U_23
Ge1 Ge 0.04(3) 0.0167(9) 0.0194(17) 0 0.005(2) 0
Te1 Te 0.035(10) 0.0093(6) 0.0117(9) 0 -0.0009(7) 0

loop_
_atom_type_symbol
_atom_type_scat_dispersion_real
_atom_type_scat_dispersion_imag
_atom_type_scat_source
Ge 0.1776 0.3558 'International Tables Vol C tables 4.2.6.8 and 6.1.1.1'
Te -0.3161 2.1857 'International Tables Vol C tables 4.2.6.8 and 6.1.1.1'

loop_
_geom_angle_atom_site_label_1
_geom_angle_atom_site_label_2
_geom_angle_atom_site_label_3
_geom_angle_site_symmetry_1
_geom_angle_site_symmetry_3
_geom_angle
Ge1 Ge1 Ge1 3_547 3_557 82.69(17)
Ge1 Ge1 Te1 3_547 . 137.36(7)
Ge1 Ge1 Te1 3_547 2_555 72.78(17)
Ge1 Ge1 Te1 3_547 2_565 130.4(2)
Ge1 Ge1 Te1 3_547 3_546 66.38(18)
Ge1 Ge1 Te1 3_547 3_556 119.8(4)
Ge1 Ge1 Te1 3_557 . 137.36(7)
Ge1 Ge1 Te1 3_557 2_555 130.4(2)
Ge1 Ge1 Te1 3_557 2_565 72.78(17)
Ge1 Ge1 Te1 3_557 3_546 119.8(4)
Ge1 Ge1 Te1 3_557 3_556 66.38(18)
Te1 Ge1 Te1 . 2_555 84.4(2)
Te1 Ge1 Te1 . 2_565 84.4(2)
Te1 Ge1 Te1 . 3_546 77.93(12)
Te1 Ge1 Te1 . 3_556 77.93(12)
Te1 Ge1 Te1 2_555 2_565 91.2(3)
Te1 Ge1 Te1 2_555 3_546 88.91(8)
Te1 Ge1 Te1 2_555 3_556 162.22(14)
Te1 Ge1 Te1 2_565 3_546 162.22(14)
Te1 Ge1 Te1 2_565 3_556 88.91(8)
Te1 Ge1 Te1 3_546 3_556 85.6(2)
Ge1 Te1 Ge1 . 2_554 106.70(15)
Ge1 Te1 Ge1 . 2_564 106.70(15)
Ge1 Te1 Ge1 . 3_546 102.1(2)
Ge1 Te1 Ge1 . 3_556 102.1(2)
Ge1 Te1 Ge1 2_554 2_564 91.2(2)
Ge1 Te1 Ge1 2_554 3_546 84.4(2)
Ge1 Te1 Ge1 2_554 3_556 150.92(11)
Ge1 Te1 Ge1 2_564 3_546 150.92(11)
Ge1 Te1 Ge1 2_564 3_556 84.4(2)
Ge1 Te1 Ge1 3_546 3_556 85.60(19)

loop_
_geom_bond_atom_site_label_1
_geom_bond_atom_site_label_2
_geom_bond_site_symmetry_2
_geom_bond_distance
Ge1 Ge1 1_545 3.925(2)
Ge1 Ge1 1_565 3.925(2)
Ge1 Ge1 3_547 2.971(7)
Ge1 Ge1 3_557 2.971(7)
Ge1 Ge1 4_456 3.787(14)
Ge1 Ge1 4_556 3.787(14)
Ge1 Te1 . 2.684(9)
Ge1 Te1 1_556 3.208(10)
Ge1 Te1 2_555 2.746(7)
Ge1 Te1 2_565 2.746(7)
Ge1 Te1 3_546 2.888(7)
Ge1 Te1 3_556 2.888(7)
Ge1 Te1 4_456 3.396(10)
Te1 Te1 1_545 3.925(2)
Te1 Te1 1_565 3.925(2)
Te1 Te1 2_554 3.647(7)
Te1 Te1 2_555 3.647(7)
Te1 Te1 2_564 3.647(7)
Te1 Te1 2_565 3.647(7)
Te1 Te1 3_546 3.507(5)
Te1 Te1 3_556 3.507(5)
Te1 Te1 4_455 3.947(6)
Te1 Te1 4_555 3.947(6)
